data_4126029
loop_
_publ_author_name
'Cao, Lingyun'
'Lin, Zekai'
'Shi, Wenjie'
'Wang, Zi'
'Zhang, Cankun'
'Hu, Xuefu'
'Wang, Cheng'
'Lin, Wenbin'

_publ_section_title
;
 Exciton Migration and Amplified Quenching on Two-Dimensional
 Metal-Organic Layers.
;
_journal_issue 20
_journal_name_full 'Journal of the American Chemical Society'
_journal_page_first 7020
_journal_page_last 7029
_journal_paper_doi 10.1021/jacs.7b02470
_journal_volume 139
_journal_year 2017
_chemical_formula_moiety '0.25(C264 O72 Zr12)'
_chemical_formula_sum 'C66 O18 Zr3'
_chemical_formula_weight 1354.32
_chemical_name_systematic ZrBTE-3D-MOF-D
_space_group_crystal_system monoclinic
_space_group_IT_number 12
_space_group_name_Hall '-C 2y'
_space_group_name_H-M_alt 'C 1 2/m 1'
_symmetry_space_group_name_Hall '-C 2y'
_symmetry_space_group_name_H-M 'C 1 2/m 1'
_audit_creation_date 2017-03-05
_audit_creation_method
;
Olex2 1.2
(compiled 2017.03.02 svn.r3394 for OlexSys, GUI svn.r5324)
;
_cell_angle_alpha 90
_cell_angle_beta 113.282(3)
_cell_angle_gamma 90
_cell_formula_units_Z 4
_cell_length_a 44.662(9)
_cell_length_b 21.571(4)
_cell_length_c 19.789(4)
_cell_measurement_temperature 77
_cell_volume 17512(6)
_computing_molecular_graphics 'Olex2 (Dolomanov et al., 2009)'
_computing_publication_material 'Olex2 (Dolomanov et al., 2009)'
_computing_structure_refinement 'ShelXL (Sheldrick, 2015)'
_computing_structure_solution 'SIR2004 (Burla et al., 2007)'
_diffrn_ambient_temperature 77.0
_diffrn_measured_fraction_theta_full 0.868
_diffrn_measured_fraction_theta_max 0.868
_diffrn_measurement_device_type 'APS Synchrotron'
_diffrn_radiation_wavelength 0.41328
_diffrn_reflns_av_R_equivalents 0.2054
_diffrn_reflns_av_unetI/netI 0.1875
_diffrn_reflns_Laue_measured_fraction_full 0.868
_diffrn_reflns_Laue_measured_fraction_max 0.868
_diffrn_reflns_limit_h_max 50
_diffrn_reflns_limit_h_min -46
_diffrn_reflns_limit_k_max 23
_diffrn_reflns_limit_k_min -18
_diffrn_reflns_limit_l_max 21
_diffrn_reflns_limit_l_min -21
_diffrn_reflns_number 77190
_diffrn_reflns_point_group_measured_fraction_full 0.868
_diffrn_reflns_point_group_measured_fraction_max 0.868
_diffrn_reflns_theta_full 13.739
_diffrn_reflns_theta_max 13.739
_diffrn_reflns_theta_min 0.651
_exptl_absorpt_coefficient_mu 0.254
_exptl_absorpt_correction_T_max 0.987
_exptl_absorpt_correction_T_min 0.975
_exptl_absorpt_correction_type empirical
_exptl_absorpt_process_details SADABS
_exptl_crystal_colour clear
_exptl_crystal_colour_lustre clear
_exptl_crystal_density_diffrn 0.514
_exptl_crystal_density_method 'not measured'
_exptl_crystal_description block
_exptl_crystal_F_000 2640
_exptl_crystal_preparation solvothermal
_exptl_crystal_recrystallization_method solvothermal
_exptl_crystal_size_max 0.1
_exptl_crystal_size_mid 0.05
_exptl_crystal_size_min 0.05
_refine_diff_density_max 2.749
_refine_diff_density_min -2.510
_refine_diff_density_rms 0.140
_refine_ls_extinction_method none
_refine_ls_goodness_of_fit_ref 0.993
_refine_ls_hydrogen_treatment undef
_refine_ls_matrix_type full
_refine_ls_number_parameters 291
_refine_ls_number_reflns 12472
_refine_ls_number_restraints 321
_refine_ls_restrained_S_all 0.991
_refine_ls_R_factor_all 0.1815
_refine_ls_R_factor_gt 0.1255
_refine_ls_shift/su_max 0.000
_refine_ls_shift/su_mean 0.000
_refine_ls_structure_factor_coef Fsqd
_refine_ls_weighting_details 'w=1/[\s^2^(Fo^2^)+(0.2000P)^2^] where P=(Fo^2^+2Fc^2^)/3'
_refine_ls_weighting_scheme calc
_refine_ls_wR_factor_gt 0.3119
_refine_ls_wR_factor_ref 0.3328
_reflns_Friedel_coverage 0.000
_reflns_number_gt 5831
_reflns_number_total 12472
_reflns_threshold_expression 'I > 2\s(I)'
_cod_data_source_file ja7b02470_si_003.cif
_cod_data_source_block zrbte-cly-h-wave_sqd
_cod_depositor_comments 'Adding full bibliography for 4126028--4126029.cif.'
_cod_original_cell_volume 17513(6)
_cod_database_code 4126029
_shelx_shelxl_version_number 2014/7
_shelx_space_group_comment
;
The symmetry employed for this shelxl refinement is uniquely defined
by the following loop, which should always be used as a source of
symmetry information in preference to the above space-group names.
They are only intended as comments.
;
_shelx_estimated_absorpt_t_max 0.987
_shelx_estimated_absorpt_t_min 0.975
_olex2_refinement_description
;
1. Restrained distances
 C38-O10
 1.26 with sigma of 0.02
 C41-C42
 1.39 with sigma of 0.02
 C42-C40
 1.39 with sigma of 0.02
 C40-C39
 1.39 with sigma of 0.02
2. Restrained planarity
 C39, C40, C42, C41
 with sigma of 0.1
3. Rigid bond restraints
 All non-hydrogen atoms
 with sigma for 1-2 distances of 0.01 and sigma for 1-3 distances of 0.01
4. Uiso/Uaniso restraints and constraints
All non-hydrogen atoms have similar U: within 2A with sigma of 0.04 and sigma
for terminal atoms of 0.08
All non-hydrogen atoms restrained to be isotropic: with sigma of 0.1 and sigma
for terminal atoms of 0.2
5. Others
 Sof(C4B)=Sof(C5B)=Sof(C7B)=Sof(C8B)=Sof(C9B)=Sof(C10B)=Sof(C11B)=Sof(C12B)=
 Sof(C13B)=Sof(C14B)=Sof(C15B)=Sof(C16B)=Sof(C17B)=Sof(C18B)=Sof(C19B)=
 Sof(C20B)=Sof(C21B)=1-FVAR(1)
 Sof(C1B)=Sof(C2B)=Sof(C3B)=Sof(C6B)=0.5*(1-FVAR(2))
 Sof(C1A)=Sof(C2A)=Sof(C3A)=Sof(C6A)=0.5*FVAR(2)
 Sof(C4A)=Sof(C5A)=Sof(C7A)=Sof(C8A)=Sof(C9A)=Sof(C10A)=Sof(C11A)=Sof(C12A)=
 Sof(C13A)=Sof(C14A)=Sof(C15A)=Sof(C16A)=Sof(C17A)=Sof(C18A)=Sof(C19A)=
 Sof(C20A)=Sof(C21A)=FVAR(1)
 Fixed Sof: O8(0.5) O10(0.5) C22(0.5) C23(0.5) C24(0.5) C25(0.5) C26(0.5)
 C27(0.5) C28(0.5) C31(0.5) C32(0.5) C33(0.5) C34(0.5) C35(0.5) C36(0.5)
 C38(0.5) C43(0.5)
6.a Fitted hexagon refined as free rotating group:
 C7A(C8A,C9A,C10A,C11A,C12A), C16A(C17A,C18A,C19A,C20A,C21A), C7B(C8B,C9B,C10B,
 C11B,C12B), C16B(C17B,C18B,C19B,C20B,C21B), C22(C23,C24,C25,C26,C27), C31(C32,
 C33,C34,C35,C36)
;
_olex2_exptl_crystal_mounting_method 'liquid nitrogen'
_olex2_submission_original_sample_id ZrBTE-3D-MOF-D
_olex2_submission_special_instructions 'No special instructions were received'

loop_
_space_group_symop_operation_xyz
'x, y, z'
'-x, y, -z'
'x+1/2, y+1/2, z'
'-x+1/2, y+1/2, -z'
'-x, -y, -z'
'x, -y, z'
'-x+1/2, -y+1/2, -z'
'x+1/2, -y+1/2, z'

loop_
_atom_site_label
_atom_site_type_symbol
_atom_site_fract_x
_atom_site_fract_y
_atom_site_fract_z
_atom_site_U_iso_or_equiv
_atom_site_adp_type
_atom_site_occupancy
_atom_site_site_symmetry_order
_atom_site_calc_flag
_atom_site_refinement_flags_posn
_atom_site_refinement_flags_adp
_atom_site_refinement_flags_occupancy
_atom_site_disorder_assembly
_atom_site_disorder_group
Zr1 Zr 0.45810(3) 0.0000 1.04345(9) 0.0606(5) Uani 1 2 d S TU P . .
Zr2 Zr 0.45663(3) 0.0000 0.86395(8) 0.0552(5) Uani 1 2 d S TU P . .
Zr3 Zr 0.5000 0.11310(5) 0.0000 0.0366(4) Uani 1 2 d S TU P A .
O1 O 0.49914(17) 0.0566(3) 0.9085(4) 0.066(2) Uani 1 1 d . U . . .
O2 O 0.46855(15) 0.1664(3) 0.0335(4) 0.0509(19) Uani 1 1 d . U . . .
O3 O 0.45617(19) 0.0571(3) 0.9540(4) 0.070(2) Uani 1 1 d . U . . .
O4 O 0.4417(2) 0.0936(3) 0.0628(5) 0.082(3) Uani 1 1 d . U . . .
O5 O 0.0936(3) 0.5000 0.0174(8) 0.090(4) Uani 1 2 d S TU P A .
O6 O 0.4381(2) 0.0950(3) 0.8103(5) 0.094(3) Uani 1 1 d . U . . .
O7 O 0.4534(4) 0.0000 0.7579(7) 0.122(5) Uani 1 2 d S TU P . .
O8 O 0.1016(6) 0.6003(9) 0.0604(13) 0.097(6) Uani 0.5 1 d . U . A .
O9 O 0.0966(2) 0.5000 0.1855(8) 0.097(4) Uani 1 2 d S TU P A .
O10 O 0.1117(6) 0.5854(12) 0.1130(16) 0.123(7) Uani 0.5 1 d D U . A .
O11 O 0.46753(14) 0.1672(3) 0.8985(3) 0.0408(16) Uiso 1 1 d . U . . .
O12 O 0.4604(3) 0.0000 1.1610(7) 0.096(4) Uiso 1 2 d S TU P . .
C1A C 0.2752(7) 0.5000 0.1255(18) 0.052(7) Uiso 0.528(8) 2 d S TU P A 1
C2A C 0.2480(10) 0.5000 0.116(2) 0.084(10) Uiso 0.528(8) 2 d S TU P A 1
C3A C 0.3041(7) 0.5000 0.1274(19) 0.051(7) Uiso 0.528(8) 2 d S TU P A 1
C4A C 0.3193(5) 0.4397(10) 0.1254(14) 0.052(6) Uiso 0.528(8) 1 d . U . A 1
C5A C 0.3535(6) 0.4438(11) 0.1310(15) 0.069(7) Uiso 0.528(8) 1 d . U . A 1
C6A C 0.3654(7) 0.5000 0.121(2) 0.052(8) Uiso 0.528(8) 2 d S TU P A 1
C7A C 0.4357(3) 0.1988(5) 0.0902(9) 0.044(5) Uiso 0.528(8) 1 d . U . A 1
C8A C 0.4427(3) 0.2603(6) 0.0812(9) 0.065(6) Uiso 0.528(8) 1 d G U . A 1
C9A C 0.4232(3) 0.3074(4) 0.0895(9) 0.042(5) Uiso 0.528(8) 1 d G U . A 1
C10A C 0.3967(3) 0.2931(5) 0.1069(9) 0.047(5) Uiso 0.528(8) 1 d G U . A 1
C11A C 0.3897(3) 0.2316(6) 0.1159(10) 0.067(6) Uiso 0.528(8) 1 d G U . A 1
C12A C 0.4092(4) 0.1845(4) 0.1076(10) 0.061(6) Uiso 0.528(8) 1 d G U . A 1
C13A C 0.4451(5) 0.1494(9) 0.0381(12) 0.033(5) Uiso 0.528(8) 1 d . U . A 1
C14A C 0.3651(5) 0.3875(10) 0.1206(13) 0.046(5) Uiso 0.528(8) 1 d . U . A 1
C15A C 0.3797(6) 0.3464(12) 0.1177(15) 0.062(7) Uiso 0.528(8) 1 d . U . A 1
C16A C 0.4176(4) 0.1999(7) 0.7922(9) 0.068(6) Uiso 0.528(8) 1 d . U . A 1
C17A C 0.3920(4) 0.1873(6) 0.7254(10) 0.087(7) Uiso 0.528(8) 1 d G U . A 1
C18A C 0.3720(4) 0.2350(9) 0.6852(8) 0.100(8) Uiso 0.528(8) 1 d G U . A 1
C19A C 0.3775(4) 0.2954(8) 0.7118(10) 0.114(9) Uiso 0.528(8) 1 d G U . A 1
C20A C 0.4030(5) 0.3080(6) 0.7786(11) 0.096(8) Uiso 0.528(8) 1 d G U . A 1
C21A C 0.4231(4) 0.2603(8) 0.8187(8) 0.069(6) Uiso 0.528(8) 1 d G U . A 1
C22A C 0.3565(7) 0.3420(15) 0.6595(17) 0.236(11) Uiso 1 1 d . U . A 1
C1B C 0.2647(8) 0.5000 0.072(2) 0.048(8) Uiso 0.472(8) 2 d S TU P A 2
C2B C 0.2397(9) 0.5000 0.065(2) 0.061(9) Uiso 0.472(8) 2 d S TU P A 2
C3B C 0.2961(7) 0.5000 0.080(2) 0.044(8) Uiso 0.472(8) 2 d S TU P A 2
C4B C 0.3093(6) 0.4411(11) 0.0812(16) 0.056(7) Uiso 0.472(8) 1 d . U . A 2
C5B C 0.3415(6) 0.4442(11) 0.0881(16) 0.055(6) Uiso 0.472(8) 1 d . U . A 2
C6B C 0.3554(9) 0.5000 0.078(2) 0.064(10) Uiso 0.472(8) 2 d S TU P A 2
C7B C 0.4262(3) 0.1991(5) 0.0518(9) 0.019(4) Uiso 0.472(8) 1 d . U . A 2
C8B C 0.4331(3) 0.2601(6) 0.0405(10) 0.070(7) Uiso 0.472(8) 1 d G U . A 2
C9B C 0.4130(4) 0.3078(5) 0.0450(11) 0.066(7) Uiso 0.472(8) 1 d G U . A 2
C10B C 0.3860(3) 0.2944(5) 0.0608(10) 0.042(5) Uiso 0.472(8) 1 d G U . A 2
C11B C 0.3791(3) 0.2334(6) 0.0721(10) 0.054(6) Uiso 0.472(8) 1 d G U . A 2
C12B C 0.3992(3) 0.1858(5) 0.0676(9) 0.036(5) Uiso 0.472(8) 1 d G U . A 2
C13B C 0.4532(7) 0.1475(13) 0.0696(16) 0.051(7) Uiso 0.472(8) 1 d . U . A 2
C14B C 0.3551(5) 0.3857(11) 0.0742(15) 0.048(6) Uiso 0.472(8) 1 d . U . A 2
C15B C 0.3705(7) 0.3458(13) 0.0791(17) 0.061(7) Uiso 0.472(8) 1 d . U . A 2
C16B C 0.4317(4) 0.2008(7) 0.7718(9) 0.058(6) Uiso 0.472(8) 1 d . U . A 2
C17B C 0.4105(5) 0.1854(7) 0.7008(10) 0.081(8) Uiso 0.472(8) 1 d G U . A 2
C18B C 0.3927(5) 0.2316(10) 0.6525(8) 0.107(10) Uiso 0.472(8) 1 d G U . A 2
C19B C 0.3962(5) 0.2931(9) 0.6753(11) 0.106(9) Uiso 0.472(8) 1 d G U . A 2
C20B C 0.4174(5) 0.3085(6) 0.7463(12) 0.098(9) Uiso 0.472(8) 1 d G U . A 2
C21B C 0.4351(4) 0.2623(8) 0.7946(8) 0.066(7) Uiso 0.472(8) 1 d G U . A 2
C22 C 0.2118(4) 0.5149(13) 0.0925(13) 0.151(11) Uiso 0.5 1 d . U . . .
C23 C 0.1883(7) 0.4722(9) 0.0519(14) 0.168(15) Uiso 0.5 1 d G U . A .
C24 C 0.1554(6) 0.4864(9) 0.0297(11) 0.173(13) Uiso 0.5 1 d G U . A .
C25 C 0.1461(4) 0.5433(11) 0.0482(10) 0.080(7) Uiso 0.5 1 d G U . A .
C26 C 0.1697(5) 0.5860(8) 0.0888(11) 0.095(9) Uiso 0.5 1 d G U . A .
C27 C 0.2025(5) 0.5718(11) 0.1109(11) 0.111(10) Uiso 0.5 1 d G U . A .
C28 C 0.1138(6) 0.5529(11) 0.0526(16) 0.071(5) Uani 0.5 1 d . U . . .
C29 C 0.3705(14) 0.372(3) 0.603(3) 0.44(3) Uiso 1 1 d . U . . .
C30 C 0.4478(3) 0.1531(6) 0.8366(7) 0.069(3) Uiso 1 1 d . U . . .
C31 C 0.1960(16) 0.474(3) 0.311(3) 0.40(3) Uiso 0.5 1 d . U . . .
C32 C 0.2081(8) 0.535(4) 0.324(2) 0.38(3) Uiso 0.5 1 d G U . . .
C33 C 0.1882(18) 0.584(3) 0.287(4) 0.34(3) Uiso 0.5 1 d G U . . .
C34 C 0.1564(16) 0.573(2) 0.238(3) 0.222(18) Uiso 0.5 1 d G U . A .
C35 C 0.1443(8) 0.513(3) 0.2258(17) 0.173(12) Uiso 0.5 1 d G U . A .
C36 C 0.1642(18) 0.4634(19) 0.262(3) 0.27(3) Uiso 0.5 1 d G U . . .
C37 C 0.254(2) 0.5000 0.412(5) 0.40(3) Uiso 1 2 d S TU P . .
C38 C 0.1165(11) 0.5480(18) 0.169(2) 0.151(11) Uiso 0.5 1 d D U . . .
C39 C 0.358(2) 0.5000 0.612(5) 0.54(4) Uiso 1 2 d DS TU P . .
C40 C 0.3396(15) 0.447(3) 0.580(3) 0.58(3) Uiso 1 1 d D U . . .
C41 C 0.288(2) 0.5000 0.481(5) 0.46(3) Uiso 1 2 d DS TU P . .
C42 C 0.3084(15) 0.451(3) 0.521(3) 0.55(3) Uiso 1 1 d D U . . .
C43 C 0.240(2) 0.561(4) 0.386(5) 0.33(3) Uiso 0.5 1 d . U . . .

loop_
_atom_site_aniso_label
_atom_site_aniso_U_11
_atom_site_aniso_U_22
_atom_site_aniso_U_33
_atom_site_aniso_U_23
_atom_site_aniso_U_13
_atom_site_aniso_U_12
Zr1 0.0559(8) 0.0167(7) 0.1361(14) 0.000 0.0667(9) 0.000
Zr2 0.0570(9) 0.0186(7) 0.0819(11) 0.000 0.0189(8) 0.000
Zr3 0.0322(6) 0.0117(6) 0.0729(10) 0.000 0.0282(6) 0.000
O1 0.065(4) 0.033(4) 0.108(6) -0.028(4) 0.042(4) 0.004(3)
O2 0.050(4) 0.019(3) 0.101(6) 0.000(3) 0.048(4) 0.002(3)
O3 0.089(6) 0.033(4) 0.108(5) -0.014(4) 0.061(5) -0.037(4)
O4 0.101(6) 0.023(4) 0.174(8) 0.008(5) 0.108(6) 0.004(4)
O5 0.046(6) 0.081(8) 0.172(12) 0.000 0.074(8) 0.000
O6 0.129(7) 0.021(4) 0.096(6) -0.004(4) 0.005(5) -0.002(4)
O7 0.216(16) 0.044(7) 0.078(6) 0.000 0.029(8) 0.000
O8 0.135(16) 0.069(9) 0.136(16) 0.035(11) 0.108(14) 0.028(10)
O9 0.027(6) 0.065(8) 0.158(12) 0.000 -0.007(7) 0.000
O10 0.127(14) 0.106(15) 0.137(15) 0.012(10) 0.053(14) 0.056(12)
C28 0.056(11) 0.053(11) 0.118(14) 0.025(9) 0.049(11) 0.015(8)

loop_
_atom_type_symbol
_atom_type_description
_atom_type_scat_dispersion_real
_atom_type_scat_dispersion_imag
_atom_type_scat_source
C C 0.0000 0.0000 'International Tables Vol C Tables 4.2.6.8 and 6.1.1.4'
O O 0.0020 0.0020 'International Tables Vol C Tables 4.2.6.8 and 6.1.1.4'
Zr Zr 0.1620 1.5730 'International Tables Vol C Tables 4.2.6.8 and 6.1.1.4'

loop_
_geom_angle_atom_site_label_1
_geom_angle_atom_site_label_2
_geom_angle_atom_site_label_3
_geom_angle
_geom_angle_site_symmetry_1
_geom_angle_site_symmetry_3
Zr2 Zr1 Zr2 96.32(4) 5_657 .
Zr3 Zr1 Zr2 62.38(3) 1_556 .
Zr3 Zr1 Zr2 62.38(3) 5_656 .
Zr3 Zr1 Zr2 62.52(3) 1_556 5_657
Zr3 Zr1 Zr2 62.52(3) 5_656 5_657
Zr3 Zr1 Zr3 92.19(4) 1_556 5_656
O1 Zr1 Zr2 34.69(18) 5_657 5_657
O1 Zr1 Zr2 34.69(18) 2_657 5_657
O1 Zr1 Zr2 96.0(2) 5_657 .
O1 Zr1 Zr2 96.0(2) 2_657 .
O1 Zr1 Zr3 92.2(2) 5_657 1_556
O1 Zr1 Zr3 92.2(2) 2_657 5_656
O1 Zr1 Zr3 38.59(19) 5_657 5_656
O1 Zr1 Zr3 38.59(19) 2_657 1_556
O1 Zr1 O1 69.3(4) 2_657 5_657
O1 Zr1 O4 137.1(3) 5_657 1_556
O1 Zr1 O4 137.1(3) 2_657 6_556
O1 Zr1 O4 72.8(3) 2_657 1_556
O1 Zr1 O4 72.8(3) 5_657 6_556
O1 Zr1 O12 82.8(3) 2_657 .
O1 Zr1 O12 82.8(3) 5_657 .
O3 Zr1 Zr2 35.37(19) . .
O3 Zr1 Zr2 96.5(2) . 5_657
O3 Zr1 Zr2 96.5(2) 6 5_657
O3 Zr1 Zr2 35.37(19) 6 .
O3 Zr1 Zr3 92.9(2) 6 1_556
O3 Zr1 Zr3 92.9(2) . 5_656
O3 Zr1 Zr3 38.48(19) 6 5_656
O3 Zr1 Zr3 38.48(19) . 1_556
O3 Zr1 O1 77.0(3) 6 5_657
O3 Zr1 O1 77.0(3) . 2_657
O3 Zr1 O1 115.7(3) . 5_657
O3 Zr1 O1 115.7(3) 6 2_657
O3 Zr1 O3 70.7(4) . 6
O3 Zr1 O4 139.3(3) 6 1_556
O3 Zr1 O4 73.2(3) . 1_556
O3 Zr1 O4 139.3(3) . 6_556
O3 Zr1 O4 73.2(3) 6 6_556
O3 Zr1 O5 81.5(4) . 7_556
O3 Zr1 O5 81.5(4) 6 7_556
O3 Zr1 O12 144.66(19) 6 .
O3 Zr1 O12 144.66(19) . .
O4 Zr1 Zr2 107.2(2) 6_556 .
O4 Zr1 Zr2 107.2(2) 1_556 .
O4 Zr1 Zr2 105.7(2) 1_556 5_657
O4 Zr1 Zr2 105.7(2) 6_556 5_657
O4 Zr1 Zr3 69.09(17) 1_556 1_556
O4 Zr1 Zr3 161.25(18) 6_556 1_556
O4 Zr1 Zr3 69.09(17) 6_556 5_656
O4 Zr1 Zr3 161.25(18) 1_556 5_656
O4 Zr1 O4 129.6(3) 6_556 1_556
O4 Zr1 O12 73.2(3) 1_556 .
O4 Zr1 O12 73.2(3) 6_556 .
O5 Zr1 Zr2 81.2(3) 7_556 .
O5 Zr1 Zr2 177.5(3) 7_556 5_657
O5 Zr1 Zr3 116.0(2) 7_556 5_656
O5 Zr1 Zr3 116.0(2) 7_556 1_556
O5 Zr1 O1 145.30(18) 7_556 5_657
O5 Zr1 O1 145.30(18) 7_556 2_657
O5 Zr1 O4 75.1(3) 7_556 1_556
O5 Zr1 O4 75.1(3) 7_556 6_556
O5 Zr1 O12 100.2(5) 7_556 .
O12 Zr1 Zr2 82.3(3) . 5_657
O12 Zr1 Zr2 178.6(3) . .
O12 Zr1 Zr3 116.81(19) . 1_556
O12 Zr1 Zr3 116.81(19) . 5_656
Zr1 Zr2 Zr1 83.68(4) 5_657 .
Zr1 Zr2 Zr3 56.89(3) . 5_656
Zr1 Zr2 Zr3 57.00(3) 5_657 5_656
Zr1 Zr2 Zr3 57.00(3) 5_657 1_556
Zr1 Zr2 Zr3 56.89(3) . 1_556
Zr3 Zr2 Zr3 85.86(4) 1_556 5_656
O1 Zr2 Zr1 34.93(19) 6 5_657
O1 Zr2 Zr1 85.7(2) 6 .
O1 Zr2 Zr1 34.93(18) . 5_657
O1 Zr2 Zr1 85.7(2) . .
O1 Zr2 Zr3 87.2(2) 6 1_556
O1 Zr2 Zr3 33.99(18) 6 5_656
O1 Zr2 Zr3 34.00(18) . 1_556
O1 Zr2 Zr3 87.2(2) . 5_656
O1 Zr2 O1 69.8(4) 6 .
O1 Zr2 O3 106.3(3) 6 .
O1 Zr2 O3 106.3(3) . 6
O1 Zr2 O3 68.4(3) . .
O1 Zr2 O3 68.4(3) 6 6
O1 Zr2 O6 77.3(3) . .
O1 Zr2 O6 77.3(3) 6 6
O1 Zr2 O6 142.9(3) 6 .
O1 Zr2 O6 142.9(3) . 6
O1 Zr2 O9 144.95(18) 6 7_556
O1 Zr2 O9 144.95(18) . 7_556
O3 Zr2 Zr1 86.1(2) . 5_657
O3 Zr2 Zr1 34.56(19) . .
O3 Zr2 Zr1 34.56(19) 6 .
O3 Zr2 Zr1 86.1(2) 6 5_657
O3 Zr2 Zr3 34.42(18) 6 5_656
O3 Zr2 Zr3 87.0(2) . 5_656
O3 Zr2 Zr3 87.0(2) 6 1_556
O3 Zr2 Zr3 34.43(18) . 1_556
O3 Zr2 O3 69.1(4) 6 .
O3 Zr2 O6 139.7(3) . 6
O3 Zr2 O6 75.8(3) . .
O3 Zr2 O6 75.8(3) 6 6
O3 Zr2 O6 139.7(3) 6 .
O3 Zr2 O9 90.3(4) . 7_556
O3 Zr2 O9 90.3(4) 6 7_556
O6 Zr2 Zr1 108.9(2) 6 .
O6 Zr2 Zr1 111.0(2) 6 5_657
O6 Zr2 Zr1 108.9(2) . .
O6 Zr2 Zr1 111.0(2) . 5_657
O6 Zr2 Zr3 74.3(2) 6 5_656
O6 Zr2 Zr3 74.3(2) . 1_556
O6 Zr2 Zr3 160.1(2) . 5_656
O6 Zr2 Zr3 160.1(2) 6 1_556
O6 Zr2 O6 125.4(4) 6 .
O7 Zr2 Zr1 177.3(5) . .
O7 Zr2 Zr1 99.1(5) . 5_657
O7 Zr2 Zr3 124.7(3) . 5_656
O7 Zr2 Zr3 124.7(3) . 1_556
O7 Zr2 O1 96.6(5) . .
O7 Zr2 O1 96.6(5) . 6
O7 Zr2 O3 145.2(2) . 6
O7 Zr2 O3 145.2(2) . .
O7 Zr2 O6 70.2(3) . 6
O7 Zr2 O6 70.2(3) . .
O7 Zr2 O9 85.3(7) . 7_556
O9 Zr2 Zr1 92.0(4) 7_556 .
O9 Zr2 Zr1 175.7(4) 7_556 5_657
O9 Zr2 Zr3 120.4(3) 7_556 1_556
O9 Zr2 Zr3 120.4(3) 7_556 5_656
O9 Zr2 O6 70.4(3) 7_556 .
O9 Zr2 O6 70.4(3) 7_556 6
Zr1 Zr3 Zr1 87.81(4) 1_554 5_656
Zr1 Zr3 Zr2 60.74(4) 5_656 5_656
Zr1 Zr3 Zr2 60.49(4) 5_656 1_554
Zr1 Zr3 Zr2 60.49(4) 1_554 5_656
Zr1 Zr3 Zr2 60.74(4) 1_554 1_554
Zr2 Zr3 Zr2 94.14(4) 1_554 5_656
O1 Zr3 Zr1 38.08(19) 2_656 1_554
O1 Zr3 Zr1 88.7(2) 1_554 1_554
O1 Zr3 Zr1 88.7(2) 2_656 5_656
O1 Zr3 Zr1 38.08(19) 1_554 5_656
O1 Zr3 Zr2 94.1(2) 1_554 5_656
O1 Zr3 Zr2 33.33(18) 2_656 5_656
O1 Zr3 Zr2 94.1(2) 2_656 1_554
O1 Zr3 Zr2 33.33(18) 1_554 1_554
O1 Zr3 O1 111.7(4) 1_554 2_656
O1 Zr3 O3 67.8(3) 1_554 1_554
O1 Zr3 O3 67.8(3) 2_656 2_656
O1 Zr3 O3 75.7(3) 1_554 2_656
O1 Zr3 O3 75.7(3) 2_656 1_554
O1 Zr3 O11 144.9(2) 2_656 1_554
O1 Zr3 O11 144.9(2) 1_554 2_656
O1 Zr3 O11 76.0(3) 1_554 1_554
O1 Zr3 O11 76.0(3) 2_656 2_656
O2 Zr3 Zr1 166.82(17) . 5_656
O2 Zr3 Zr1 79.02(16) . 1_554
O2 Zr3 Zr1 79.02(16) 2_655 5_656
O2 Zr3 Zr1 166.83(17) 2_655 1_554
O2 Zr3 Zr2 111.32(19) . 5_656
O2 Zr3 Zr2 112.14(18) 2_655 5_656
O2 Zr3 Zr2 112.13(18) . 1_554
O2 Zr3 Zr2 111.32(19) 2_655 1_554
O2 Zr3 O1 140.5(3) . 1_554
O2 Zr3 O1 140.5(3) 2_655 2_656
O2 Zr3 O1 80.7(3) . 2_656
O2 Zr3 O1 80.7(3) 2_655 1_554
O2 Zr3 O2 114.2(3) 2_655 .
O2 Zr3 O3 140.5(3) . 2_656
O2 Zr3 O3 80.4(3) 2_655 2_656
O2 Zr3 O3 140.5(3) 2_655 1_554
O2 Zr3 O3 80.4(3) . 1_554
O2 Zr3 O11 74.2(2) 2_655 2_656
O2 Zr3 O11 73.5(2) . 2_656
O2 Zr3 O11 74.2(2) . 1_554
O2 Zr3 O11 73.5(2) 2_655 1_554
O3 Zr3 Zr1 37.6(2) 1_554 1_554
O3 Zr3 Zr1 89.4(2) 1_554 5_656
O3 Zr3 Zr1 89.4(2) 2_656 1_554
O3 Zr3 Zr1 37.6(2) 2_656 5_656
O3 Zr3 Zr2 93.8(2) 1_554 5_656
O3 Zr3 Zr2 93.8(2) 2_656 1_554
O3 Zr3 Zr2 34.48(19) 1_554 1_554
O3 Zr3 Zr2 34.48(19) 2_656 5_656
O3 Zr3 O3 112.4(4) 1_554 2_656
O3 Zr3 O11 144.0(2) 1_554 2_656
O3 Zr3 O11 144.0(2) 2_656 1_554
O3 Zr3 O11 76.2(3) 2_656 2_656
O3 Zr3 O11 76.2(3) 1_554 1_554
O11 Zr3 Zr1 111.70(15) 2_656 5_656
O11 Zr3 Zr1 111.62(15) 1_554 5_656
O11 Zr3 Zr1 111.70(15) 1_554 1_554
O11 Zr3 Zr1 111.62(15) 2_656 1_554
O11 Zr3 Zr2 73.75(16) 2_656 5_656
O11 Zr3 Zr2 167.89(16) 1_554 5_656
O11 Zr3 Zr2 167.89(16) 2_656 1_554
O11 Zr3 Zr2 73.75(16) 1_554 1_554
O11 Zr3 O11 118.4(3) 2_656 1_554
Zr1 O1 Zr3 103.3(3) 5_657 1_556
Zr2 O1 Zr1 110.4(3) . 5_657
Zr2 O1 Zr3 112.7(3) . 1_556
C13A O2 Zr3 126.4(11) . .
C13B O2 Zr3 126.2(13) . .
Zr1 O3 Zr2 110.1(3) . .
Zr1 O3 Zr3 103.9(3) . 1_556
Zr3 O3 Zr2 111.1(3) 1_556 .
C13A O4 Zr1 131.6(10) . 1_554
C13B O4 Zr1 135.2(13) . 1_554
C28 O5 Zr1 126.8(9) . 7_556
C28 O5 Zr1 126.8(9) 6_565 7_556
C28 O5 C28 104(2) 6_565 .
C30 O6 Zr2 129.8(8) . .
O10 O8 C28 80(2) . .
C38 O9 Zr2 123.0(18) 6_565 7_556
C38 O9 Zr2 123.0(18) . 7_556
C38 O9 C38 89(3) 6_565 .
O8 O10 C28 56(2) . .
O8 O10 C38 157(4) . .
C38 O10 C28 111(3) . .
C30 O11 Zr3 134.9(7) . 1_556
C2A C1A C3A 172(4) . .
C1A C2A C22 166(2) . 6_565
C1A C2A C22 166(2) . .
C22 C2A C22 24(2) . 6_565
C1A C3A C4A 118.1(12) . .
C1A C3A C4A 118.1(12) . 6_565
C4A C3A C4A 124(2) 6_565 .
C3A C4A C5A 115(2) . .
C6A C5A C4A 119(2) . .
C6A C5A C14A 125(2) . .
C14A C5A C4A 112(2) . .
C5A C6A C5A 125(3) . 6_565
C8A C7A C12A 120.0 . .
C8A C7A C13A 114.3(11) . .
C12A C7A C13A 117.5(11) . .
C9A C8A C7A 120.0 . .
C8A C9A C10A 120.0 . .
C9A C10A C15A 114.1(12) . .
C11A C10A C9A 120.0 . .
C11A C10A C15A 125.8(12) . .
C12A C11A C10A 120.0 . .
C11A C12A C7A 120.0 . .
O2 C13A O4 123.8(17) . .
O2 C13A C7A 108.1(15) . .
O4 C13A C7A 105.2(15) . .
C15A C14A C5A 168(3) . .
C14A C15A C10A 175(3) . .
C17A C16A C21A 120.0 . .
C17A C16A C30 125.7(12) . .
C21A C16A C30 113.0(12) . .
C16A C17A C18A 120.0 . .
C19A C18A C17A 120.0 . .
C18A C19A C22A 113.8(18) . .
C20A C19A C18A 120.0 . .
C20A C19A C22A 125.9(19) . .
C19A C20A C21A 120.0 . .
C20A C21A C16A 120.0 . .
C19A C22A C29 116(3) . .
C2B C1B C3B 180(5) . .
C1B C2B C22 152(4) . .
C1B C2B C22 152(4) . 6_565
C22 C2B C22 24(2) . 6_565
C1B C3B C4B 114.6(15) . 6_565
C1B C3B C4B 114.6(15) . .
C4B C3B C4B 131(3) . 6_565
C5B C4B C3B 112(2) . .
C4B C5B C6B 122(3) . .
C4B C5B C14B 115(2) . .
C6B C5B C14B 118(2) . .
C5B C6B C5B 118(3) 6_565 .
C8B C7B C12B 120.0 . .
C8B C7B C13B 120.4(12) . .
C12B C7B C13B 117.3(13) . .
C7B C8B C9B 120.0 . .
C10B C9B C8B 120.0 . .
C9B C10B C15B 116.7(14) . .
C11B C10B C9B 120.0 . .
C11B C10B C15B 122.1(14) . .
C10B C11B C12B 120.0 . .
C11B C12B C7B 120.0 . .
O2 C13B O4 122(2) . .
O2 C13B C7B 100.9(19) . .
O4 C13B C7B 112.9(19) . .
C15B C14B C5B 164(3) . .
C14B C15B C10B 162(4) . .
C17B C16B C21B 120.0 . .
C17B C16B C30 125.2(13) . .
C21B C16B C30 113.7(13) . .
C18B C17B C16B 120.0 . .
C17B C18B C19B 120.0 . .
C20B C19B C18B 120.0 . .
C21B C20B C19B 120.0 . .
C20B C21B C16B 120.0 . .
C2A C22 C27 91(2) . 6_565
C2B C22 C27 97(2) . 6_565
C22 C22 C2A 77.9(11) 6_565 .
C22 C22 C2B 78.2(11) 6_565 .
C22 C22 C23 105(2) 6_565 6_565
C22 C22 C23 48.5(8) 6_565 .
C22 C22 C27 152.0(8) 6_565 .
C22 C22 C27 19.2(10) 6_565 6_565
C23 C22 C2A 120(2) . .
C23 C22 C2A 152(2) 6_565 .
C23 C22 C2B 118(2) 6_565 .
C23 C22 C2B 101(2) . .
C23 C22 C23 56(2) 6_565 .
C23 C22 C27 70.3(17) 6_565 .
C23 C22 C27 120.0 . .
C23 C22 C27 46.7 . 6_565
C23 C22 C27 99.6(17) 6_565 6_565
C27 C22 C2A 120(2) . .
C27 C22 C2B 129.1(18) . .
C27 C22 C27 132.7(4) . 6_565
C22 C23 C22 27(3) 6_565 .
C22 C23 C23 75(3) 6_565 6_565
C22 C23 C24 100.9(11) . 6_565
C22 C23 C24 125(3) 6_565 6_565
C22 C23 C24 141.0(18) 6_565 .
C22 C23 C25 131.0(11) . 6_565
C22 C23 C25 137.8(6) 6_565 6_565
C22 C23 C26 126.1(3) . 6_565
C22 C23 C26 110(2) 6_565 6_565
C22 C23 C27 88.7(13) . 6_565
C22 C23 C27 65.0(16) 6_565 6_565
C23 C23 C22 48.5 6_565 .
C23 C23 C24 77.3 6_565 .
C23 C23 C24 56.6(12) 6_565 6_565
C23 C23 C25 100.2(14) 6_565 6_565
C23 C23 C26 133.9(8) 6_565 6_565
C23 C23 C27 131.1(14) 6_565 6_565
C24 C23 C22 120.0 . .
C24 C23 C24 20.7(12) . 6_565
C24 C23 C25 45.9(5) 6_565 6_565
C24 C23 C25 27.4(12) . 6_565
C24 C23 C26 71.5(5) . 6_565
C24 C23 C26 88.8(7) 6_565 6_565
C24 C23 C27 118.2(2) . 6_565
C26 C23 C25 44.1(9) 6_565 6_565
C27 C23 C24 129.9(6) 6_565 6_565
C27 C23 C25 91.6(10) 6_565 6_565
C27 C23 C26 49.0(9) 6_565 6_565
C23 C24 C23 46.1(11) . 6_565
C23 C24 C26 103.8(8) 6_565 6_565
C23 C24 C26 64.62(15) . 6_565
C24 C24 C23 102.7 6_565 .
C24 C24 C23 56.7(11) 6_565 6_565
C24 C24 C25 28.0 6_565 .
C24 C24 C25 134(2) 6_565 6_565
C24 C24 C26 145.1(6) 6_565 6_565
C25 C24 C23 77.1(11) . 6_565
C25 C24 C23 120.0 . .
C25 C24 C23 108.1(14) 6_565 .
C25 C24 C23 141.5(6) 6_565 6_565
C25 C24 C25 106(2) 6_565 .
C25 C24 C26 128.7(5) . 6_565
C25 C24 C26 43.5(15) 6_565 6_565
C24 C25 C23 44.4(11) 6_565 6_565
C24 C25 C23 57.0(11) . 6_565
C24 C25 C24 17.6(18) 6_565 .
C24 C25 C25 28.0 . 6_565
C24 C25 C25 45.6(18) 6_565 6_565
C24 C25 C26 109.5(12) 6_565 .
C24 C25 C26 120.0 . .
C24 C25 C28 136(3) 6_565 .
C24 C25 C28 122(2) . .
C25 C25 C23 79.8(11) 6_565 6_565
C26 C25 C23 65.1(9) . 6_565
C26 C25 C25 131.5 . 6_565
C26 C25 C28 114(2) . .
C28 C25 C23 174.4(17) . 6_565
C28 C25 C25 98.0(19) . 6_565
C23 C26 C24 43.9(7) 6_565 6_565
C25 C26 C23 70.8(6) . 6_565
C25 C26 C24 26.93(19) . 6_565
C25 C26 C27 120.0 . .
C27 C26 C23 51.6(3) . 6_565
C27 C26 C24 93.9(3) . 6_565
C22 C27 C22 8.8(7) . 6_565
C22 C27 C23 44.6(9) . 6_565
C23 C27 C22 44.5(11) 6_565 6_565
C26 C27 C22 120.0 . .
C26 C27 C22 115.0(6) . 6_565
C26 C27 C23 79.5(5) . 6_565
O5 C28 C25 107(2) . .
O8 C28 O5 120(2) . .
O8 C28 O10 44.3(15) . .
O8 C28 C25 129(2) . .
O10 C28 O5 124(2) . .
O10 C28 C25 120(2) . .
O6 C30 C16A 107.0(11) . .
O6 C30 C16B 108.4(11) . .
O11 C30 O6 127.1(11) . .
O11 C30 C16A 119.8(11) . .
O11 C30 C16B 124.4(12) . .
C31 C31 C32 21(3) 6_565 .
C31 C31 C33 160(4) 6_565 6_565
C31 C31 C36 46(3) 6_565 6_565
C31 C31 C36 100(3) 6_565 .
C32 C31 C31 111(10) 6_565 6_565
C32 C31 C32 90(10) 6_565 .
C32 C31 C33 85(10) 6_565 6_565
C32 C31 C36 147(10) 6_565 .
C32 C31 C36 120.0 . .
C32 C31 C36 154(10) 6_565 6_565
C32 C31 C36 65.9(17) . 6_565
C33 C31 C32 165.4(5) 6_565 .
C33 C31 C36 62.7(14) 6_565 .
C33 C31 C36 116.1(17) 6_565 6_565
C36 C31 C36 54.2(17) . 6_565
C31 C32 C31 48(10) 6_565 .
C31 C32 C32 20.8 . 6_565
C31 C32 C32 69(10) 6_565 6_565
C31 C32 C33 73(10) 6_565 .
C31 C32 C36 71(3) . 6_565
C31 C32 C36 24(10) 6_565 6_565
C31 C32 C43 160(7) 6_565 .
C31 C32 C43 130(7) . .
C32 C32 C36 91(3) 6_565 6_565
C32 C32 C43 111(7) 6_565 .
C33 C32 C31 120.0 . .
C33 C32 C32 139.9 . 6_565
C33 C32 C36 49(2) . 6_565
C33 C32 C43 109(7) . .
C43 C32 C36 154(7) . 6_565
C31 C33 C32 22.3(14) 6_565 .
C31 C33 C34 98.1(13) 6_565 .
C31 C33 C36 61(3) 6_565 6_565
C32 C33 C36 83(2) . 6_565
C34 C33 C32 120.00(5) . .
C34 C33 C36 38(2) . 6_565
C33 C34 C35 120.0 . .
C33 C34 C35 114.4(11) . 6_565
C33 C34 C38 172(3) . .
C35 C34 C35 5.8(11) . 6_565
C35 C34 C38 53(4) . .
C36 C34 C33 73(2) 6_565 .
C36 C34 C35 43(3) 6_565 6_565
C36 C34 C35 48(2) 6_565 .
C36 C34 C38 101(6) 6_565 .
C38 C34 C35 59(3) . 6_565
C34 C35 C34 144.1(8) . 6_565
C34 C35 C36 120.0 . .
C34 C35 C38 79(5) . .
C34 C35 C38 153(5) . 6_565
C35 C35 C34 159.1 6_565 .
C35 C35 C34 15.0(8) 6_565 6_565
C35 C35 C36 40.1 6_565 .
C35 C35 C36 120(4) 6_565 6_565
C35 C35 C38 45(5) 6_565 6_565
C35 C35 C38 120(5) 6_565 .
C36 C35 C34 41(4) 6_565 .
C36 C35 C34 26.5(7) . 6_565
C36 C35 C34 106(3) 6_565 6_565
C36 C35 C36 80(4) 6_565 .
C36 C35 C38 160(5) . .
C36 C35 C38 165(7) 6_565 6_565
C36 C35 C38 85(5) . 6_565
C36 C35 C38 119(8) 6_565 .
C38 C35 C34 59(5) 6_565 6_565
C38 C35 C34 134(6) . 6_565
C38 C35 C38 76(3) . 6_565
C31 C36 C31 35(4) . 6_565
C31 C36 C32 9(5) . 6_565
C31 C36 C33 57(3) . 6_565
C31 C36 C36 80.2 . 6_565
C32 C36 C31 43.2(17) 6_565 6_565
C33 C36 C31 91.0(17) 6_565 6_565
C33 C36 C32 48(3) 6_565 6_565
C33 C36 C36 136(3) 6_565 6_565
C34 C36 C31 157(3) 6_565 6_565
C34 C36 C31 126(3) 6_565 .
C34 C36 C32 117(5) 6_565 6_565
C34 C36 C33 69(4) 6_565 6_565
C34 C36 C35 91(4) 6_565 6_565
C34 C36 C35 111(3) 6_565 .
C34 C36 C36 149(3) 6_565 6_565
C35 C36 C31 140(7) 6_565 .
C35 C36 C31 105(6) 6_565 6_565
C35 C36 C31 85(4) . 6_565
C35 C36 C31 120.0 . .
C35 C36 C32 128(6) . 6_565
C35 C36 C32 147(6) 6_565 6_565
C35 C36 C33 158(5) 6_565 6_565
C35 C36 C33 165.7(13) . 6_565
C35 C36 C35 20(7) 6_565 .
C35 C36 C36 60(7) 6_565 6_565
C35 C36 C36 40.1 . 6_565
C36 C36 C31 46(4) 6_565 6_565
C36 C36 C32 89(6) 6_565 6_565
C43 C37 C41 116(6) . .
C43 C37 C41 116(6) 6_565 .
C43 C37 C43 129(10) 6_565 .
O9 C38 C34 122(3) . .
O9 C38 C35 83(3) . .
O9 C38 C35 72(3) . 6_565
O10 C38 O9 134(4) . .
O10 C38 C34 104(3) . .
O10 C38 C35 138(4) . .
O10 C38 C35 142(3) . 6_565
C34 C38 C35 62(4) . 6_565
C35 C38 C34 47.7(18) . .
C35 C38 C35 15(4) . 6_565
C40 C39 C40 109(10) . 6_565
C39 C40 C42 122(9) . .
C42 C41 C37 132(5) 6_565 .
C42 C41 C37 132(5) . .
C42 C41 C42 96(9) . 6_565
C41 C42 C40 136(9) . .
C37 C43 C32 94(9) . .

loop_
_geom_bond_atom_site_label_1
_geom_bond_atom_site_label_2
_geom_bond_distance
_geom_bond_site_symmetry_2
Zr1 Zr2 3.514(2) 5_657
Zr1 Zr2 3.527(2) .
Zr1 Zr3 3.3862(12) 1_556
Zr1 Zr3 3.3862(12) 5_656
Zr1 O1 2.146(7) 5_657
Zr1 O1 2.146(7) 2_657
Zr1 O3 2.130(7) .
Zr1 O3 2.130(7) 6
Zr1 O4 2.230(7) 6_556
Zr1 O4 2.230(7) 1_556
Zr1 O5 2.140(11) 7_556
Zr1 O12 2.287(13) .
Zr2 Zr1 3.514(2) 5_657
Zr2 Zr3 3.5820(13) 5_656
Zr2 Zr3 3.5820(13) 1_556
Zr2 O1 2.133(7) 6
Zr2 O1 2.133(7) .
Zr2 O3 2.174(7) .
Zr2 O3 2.174(7) 6
Zr2 O6 2.306(8) 6
Zr2 O6 2.306(8) .
Zr2 O7 2.047(14) .
Zr2 O9 2.185(10) 7_556
Zr3 Zr1 3.3863(12) 1_554
Zr3 Zr1 3.3863(12) 5_656
Zr3 Zr2 3.5821(13) 1_554
Zr3 Zr2 3.5821(13) 5_656
Zr3 O1 2.170(7) 2_656
Zr3 O1 2.170(7) 1_554
Zr3 O2 2.113(6) 2_655
Zr3 O2 2.114(6) .
Zr3 O3 2.170(7) 2_656
Zr3 O3 2.170(7) 1_554
Zr3 O11 2.280(6) 1_554
Zr3 O11 2.280(6) 2_656
O1 Zr1 2.146(7) 5_657
O1 Zr3 2.171(7) 1_556
O2 C13A 1.15(2) .
O2 C13B 1.24(3) .
O3 Zr3 2.170(7) 1_556
O4 Zr1 2.230(7) 1_554
O4 C13A 1.33(2) .
O4 C13B 1.26(3) .
O5 Zr1 2.140(11) 7_556
O5 C28 1.45(3) .
O5 C28 1.45(3) 6_565
O6 C30 1.361(14) .
O8 O10 1.01(3) .
O8 C28 1.20(3) .
O9 Zr2 2.185(10) 7_556
O9 C38 1.48(4) .
O9 C38 1.48(4) 6_565
O10 C28 1.42(4) .
O10 C38 1.324(19) .
O11 Zr3 2.280(6) 1_556
O11 C30 1.231(12) .
C1A C2A 1.15(4) .
C1A C3A 1.28(4) .
C2A C22 1.53(4) 6_565
C2A C22 1.53(4) .
C3A C4A 1.48(2) .
C3A C4A 1.48(2) 6_565
C4A C5A 1.49(3) .
C5A C6A 1.37(3) .
C5A C14A 1.37(3) .
C6A C5A 1.37(3) 6_565
C7A C8A 1.3900 .
C7A C12A 1.3900 .
C7A C13A 1.65(2) .
C8A C9A 1.3900 .
C9A C10A 1.3900 .
C10A C11A 1.3900 .
C10A C15A 1.44(3) .
C11A C12A 1.3900 .
C14A C15A 1.11(3) .
C16A C17A 1.3900 .
C16A C21A 1.3900 .
C16A C30 1.635(17) .
C17A C18A 1.3900 .
C18A C19A 1.3900 .
C19A C20A 1.3900 .
C19A C22A 1.48(3) .
C20A C21A 1.3900 .
C22A C29 1.62(6) .
C1B C2B 1.07(4) .
C1B C3B 1.35(4) .
C2B C22 1.57(4) .
C2B C22 1.57(4) 6_565
C3B C4B 1.40(3) .
C3B C4B 1.40(3) 6_565
C4B C5B 1.39(3) .
C5B C6B 1.41(3) .
C5B C14B 1.47(3) .
C6B C5B 1.41(3) 6_565
C7B C8B 1.3900 .
C7B C12B 1.3900 .
C7B C13B 1.57(3) .
C8B C9B 1.3900 .
C9B C10B 1.3900 .
C10B C11B 1.3900 .
C10B C15B 1.43(3) .
C11B C12B 1.3900 .
C14B C15B 1.08(3) .
C16B C17B 1.3900 .
C16B C21B 1.3900 .
C16B C30 1.579(18) .
C17B C18B 1.3900 .
C18B C19B 1.3900 .
C19B C20B 1.3900 .
C20B C21B 1.3900 .
C22 C22 0.64(6) 6_565
C22 C23 1.3900 .
C22 C23 1.077(10) 6_565
C22 C27 1.3900 .
C22 C27 1.98(4) 6_565
C23 C22 1.08(2) 6_565
C23 C23 1.20(4) 6_565
C23 C24 1.3900 .
C23 C24 1.62(2) 6_565
C23 C25 1.886(9) 6_565
C23 C26 1.81(2) 6_565
C23 C27 1.44(3) 6_565
C24 C23 1.62(2) 6_565
C24 C24 0.59(4) 6_565
C24 C25 1.3900 .
C24 C25 0.91(3) 6_565
C24 C26 1.90(3) 6_565
C25 C23 1.887(7) 6_565
C25 C24 0.91(3) 6_565
C25 C25 1.87(5) 6_565
C25 C26 1.3900 .
C25 C28 1.49(3) .
C26 C23 1.81(3) 6_565
C26 C24 1.90(3) 6_565
C26 C27 1.3900 .
C27 C22 1.98(5) 6_565
C27 C23 1.44(3) 6_565
C31 C31 1.11(14) 6_565
C31 C32 0.53(7) 6_565
C31 C32 1.3900 .
C31 C33 1.34(10) 6_565
C31 C36 1.92(6) 6_565
C31 C36 1.3900 .
C32 C31 0.53(3) 6_565
C32 C32 1.49(19) 6_565
C32 C33 1.3900 .
C32 C36 1.856(2) 6_565
C32 C43 1.58(9) .
C33 C31 1.34(15) 6_565
C33 C34 1.3900 .
C33 C36 1.42(6) 6_565
C34 C35 1.3900 .
C34 C35 1.91(14) 6_565
C34 C36 0.91(7) 6_565
C34 C38 1.84(8) .
C35 C34 1.91(10) 6_565
C35 C35 0.55(14) 6_565
C35 C36 1.3900 .
C35 C36 1.03(4) 6_565
C35 C38 1.51(6) .
C35 C38 1.84(6) 6_565
C36 C31 1.92(7) 6_565
C36 C32 1.855(5) 6_565
C36 C33 1.42(8) 6_565
C36 C34 0.91(9) 6_565
C36 C35 1.03(7) 6_565
C36 C36 1.58(8) 6_565
C37 C41 1.59(9) .
C37 C43 1.46(8) .
C37 C43 1.46(8) 6_565
C38 C35 1.84(5) 6_565
C39 C40 1.42(2) 6_565
C39 C40 1.42(2) .
C40 C42 1.42(2) .
C41 C42 1.41(2) 6_565
C41 C42 1.41(2) .
